data_8100561
loop_
_publ_author_name
'Hu, Mao-Lin'
'Jin, Zhi-Min'

_publ_section_title
;
Crystal structure of hexaaquacobalt(II) dibromide bis(hexamethylenetetramine) 
tetrahydrate, [(H~2~O)~6~Co]Br~2~ &#x00B7; 2(C~6~H~12~N~4~) &#x00B7; 4H~2~O
;
_journal_issue 1
_journal_name_full 'Zeitschrift f\"ur Kristallographie - New Crystal Structures'
_journal_page_first 121
_journal_page_last 122
_journal_volume 217
_journal_year 2002
_chemical_formula_moiety '[(H~2~O)~6~Co] 2Br 2[C~6~H~12~N~4~] 4[H~2~O]'
_chemical_formula_structural '[(H2O)6 Co] 2Br 2(C6H12N4) . 4H2 O'
_chemical_formula_sum 'C12 H44 Br2 Co N8 O10'
_chemical_formula_weight 679.30
_space_group_IT_number 14
_symmetry_cell_setting monoclinic
_symmetry_space_group_name_Hall '-P 2ybc'
_symmetry_space_group_name_H-M 'P 1 21/c 1'
_cell_angle_alpha 90.00
_cell_angle_beta 118.830(10)
_cell_angle_gamma 90.00
_cell_formula_units_Z 2
_cell_length_a 9.376(3)
_cell_length_b 18.307(5)
_cell_length_c 9.324(3)
_cell_measurement_temperature 293(2)
_cell_volume 1402.1(7)
_diffrn_ambient_temperature 293(2)
_exptl_crystal_density_diffrn 1.609
_cod_original_sg_symbol_H-M 'P 21/c'
_cod_database_code 8100561

loop_
_symmetry_equiv_pos_as_xyz
'x, y, z'
'-x, y+1/2, -z+1/2'
'-x, -y, -z'
'x, -y-1/2, z-1/2'

loop_
_atom_site_label
_atom_site_type_symbol
_atom_site_fract_x
_atom_site_fract_y
_atom_site_fract_z
_atom_site_U_iso_or_equiv
_atom_site_adp_type
_atom_site_occupancy
_atom_site_calc_flag
_atom_site_refinement_flags
_atom_site_disorder_assembly
_atom_site_disorder_group
Co1 Co 0.0000 0.0000 0.0000 0.0261(3) Uani 1 d S . .
O1W O 0.0141(6) 0.0664(3) 0.1846(7) 0.0503(15) Uani 1 d . . .
H1WA H 0.0970 0.0961 0.2462 0.080 Uiso 1 d R . .
H1WB H -0.0598 0.0759 0.2370 0.080 Uiso 1 d R . .
O2W O 0.1991(6) -0.0564(3) 0.1732(6) 0.0421(13) Uani 1 d . . .
H2WA H 0.2598 -0.0933 0.1514 0.080 Uiso 1 d R . .
H2WB H 0.2256 -0.0604 0.2904 0.080 Uiso 1 d R . .
O3W O -0.1699(5) -0.0613(3) 0.0344(6) 0.0416(12) Uani 1 d . . .
H3WA H -0.1370 -0.1129 0.0662 0.080 Uiso 1 d R . .
H3WB H -0.2678 -0.0658 -0.1139 0.080 Uiso 1 d R . .
Br1 Br -0.26021(9) -0.16003(5) 0.48942(10) 0.0545(3) Uani 1 d . . .
N1 N 0.2991(7) -0.4206(3) 0.0043(6) 0.0336(13) Uani 1 d . . .
N2 N 0.2121(7) -0.4145(3) 0.2103(7) 0.0348(13) Uani 1 d . . .
N3 N 0.3429(6) -0.3092(3) 0.1635(7) 0.0346(13) Uani 1 d . . .
N4 N 0.5006(6) -0.4186(3) 0.2907(7) 0.0356(14) Uani 1 d . . .
C1 C 0.4585(8) -0.4475(4) 0.1304(9) 0.0367(17) Uani 1 d . . .
H1A H 0.5233 -0.4281 0.0803 0.080 Uiso 1 d R . .
H1B H 0.4642 -0.5070 0.1292 0.080 Uiso 1 d R . .
C2 C 0.3038(9) -0.3402(4) 0.0027(8) 0.0393(17) Uani 1 d . . .
H2A H 0.1720 -0.3187 -0.0672 0.080 Uiso 1 d R . .
H2B H 0.3991 -0.3218 -0.0090 0.080 Uiso 1 d R . .
C3 C 0.3736(8) -0.4418(4) 0.3327(8) 0.0397(17) Uani 1 d . . .
H3A H 0.3753 -0.4954 0.3291 0.080 Uiso 1 d R . .
H3B H 0.4049 -0.4208 0.4885 0.080 Uiso 1 d R . .
C4 C 0.1753(8) -0.4436(4) 0.0515(8) 0.0350(16) Uani 1 d . . .
H4A H 0.0529 -0.4244 -0.0412 0.080 Uiso 1 d R . .
H4B H 0.1541 -0.5001 0.0195 0.080 Uiso 1 d R . .
C5 C 0.5008(8) -0.3383(4) 0.2842(8) 0.0395(17) Uani 1 d . . .
H5B H 0.5456 -0.3192 0.4251 0.080 Uiso 1 d R . .
H5A H 0.5820 -0.3181 0.1944 0.080 Uiso 1 d R . .
C6 C 0.2207(8) -0.3348(4) 0.2071(9) 0.0411(17) Uani 1 d . . .
H6A H 0.1255 -0.3155 0.1706 0.080 Uiso 1 d R . .
H6B H 0.2514 -0.3363 0.3478 0.080 Uiso 1 d R . .
O4W O -0.1257(8) -0.1862(4) 0.2169(8) 0.0694(18) Uani 1 d . . .
H4WA H -0.1524 -0.2398 0.1908 0.080 Uiso 1 d R . .
H4WB H -0.1586 -0.1846 0.3367 0.080 Uiso 1 d R . .
O5W O -0.6073(6) -0.1591(3) 0.1489(6) 0.0482(13) Uani 1 d . . .
H5WA H -0.6527 -0.2060 0.1487 0.080 Uiso 1 d R . .
H5WB H -0.6008 -0.1557 0.0297 0.080 Uiso 1 d R . .

loop_
_atom_site_aniso_label
_atom_site_aniso_U_11
_atom_site_aniso_U_22
_atom_site_aniso_U_33
_atom_site_aniso_U_23
_atom_site_aniso_U_13
_atom_site_aniso_U_12
Co1 0.0210(6) 0.0340(7) 0.0234(7) -0.0018(5) 0.0109(5) -0.0012(5)
O1W 0.038(3) 0.073(4) 0.054(3) -0.031(3) 0.034(3) -0.018(3)
O2W 0.036(3) 0.061(3) 0.027(3) 0.012(2) 0.014(2) 0.020(2)
O3W 0.027(2) 0.050(3) 0.042(3) 0.010(2) 0.012(2) -0.007(2)
Br1 0.0389(4) 0.0598(6) 0.0550(6) -0.0143(4) 0.0149(4) -0.0053(4)
N1 0.037(3) 0.041(3) 0.026(3) -0.005(2) 0.018(3) -0.007(3)
N2 0.036(3) 0.044(3) 0.033(3) 0.012(3) 0.024(3) 0.006(3)
N3 0.027(3) 0.033(3) 0.037(3) -0.002(3) 0.010(2) -0.001(2)
N4 0.024(3) 0.050(4) 0.031(3) -0.001(3) 0.011(2) 0.000(2)
C1 0.029(3) 0.046(4) 0.037(4) -0.002(3) 0.018(3) 0.003(3)
C2 0.039(4) 0.044(4) 0.036(4) 0.002(3) 0.019(3) -0.007(3)
C3 0.037(4) 0.054(5) 0.028(4) 0.010(3) 0.015(3) 0.008(3)
C4 0.024(3) 0.041(4) 0.033(4) 0.004(3) 0.009(3) -0.005(3)
C5 0.029(3) 0.046(4) 0.033(4) -0.005(3) 0.006(3) -0.003(3)
C6 0.031(3) 0.049(5) 0.047(4) 0.007(4) 0.022(3) 0.010(3)
O4W 0.076(4) 0.064(4) 0.066(4) 0.011(3) 0.031(4) -0.011(3)
O5W 0.053(3) 0.044(3) 0.048(3) 0.008(2) 0.025(3) 0.010(2)

loop_
_geom_bond_atom_site_label_1
_geom_bond_atom_site_label_2
_geom_bond_distance
_geom_bond_site_symmetry_2
_geom_bond_publ_flag
Co1 O1W 2.059(5) . ?
Co1 O1W 2.059(5) 3 ?
Co1 O2W 2.063(4) 3 ?
Co1 O2W 2.063(4) . ?
Co1 O3W 2.096(4) 3 ?
Co1 O3W 2.096(4) . ?
O1W N2 2.755(7) 2 ?
O2W O5W 2.697(7) 1_655 ?
O2W N1 3.715(7) ? ?
O3W O4W 2.760(8) . ?
O3W N4 3.842(7) ? ?
Br1 O5W 3.272(5) . ?
Br1 O1W 3.276(5) 3_556 ?
Br1 O4W 3.371(7) . ?
N1 C1 1.471(8) . ?
N1 C2 1.473(9) . ?
N1 C4 1.488(8) . ?
N2 C4 1.450(9) . ?
N2 C6 1.461(9) . ?
N2 C3 1.476(8) . ?
N3 C5 1.461(8) . ?
N3 C6 1.465(9) . ?
N3 C2 1.474(9) . ?
N4 C1 1.449(9) . ?
N4 C5 1.472(9) . ?
N4 C3 1.484(9) . ?
O5W N3 2.801(8) 1_455 ?
